data_1524884
loop_
_publ_author_name
'Markiv, V.Ya.'
'Shevchenko, I.P.'
'Belyavina, N.N.'

_publ_section_title
;
 Phase equilibria and crystalline structure of compounds in the Lu-Cu-Ga
 system
;
_journal_name_full 'Izvestiya Akademii Nauk SSSR, Metally'
_journal_page_first 204
_journal_page_last 209
_journal_volume 1989
_journal_year 1989
_chemical_formula_sum 'Cu3.6 Ga1.4 Lu'
_chemical_name_systematic '(Cu0.72 Ga0.28)5 Lu'
_space_group_IT_number 194
_symmetry_space_group_name_Hall '-P 6c 2c'
_symmetry_space_group_name_H-M 'P 63/m m c'
_cell_angle_alpha 90
_cell_angle_beta 90
_cell_angle_gamma 120
_cell_formula_units_Z 6
_cell_length_a 8.559
_cell_length_b 8.559
_cell_length_c 8.757
_cell_volume 555.561
_citation_journal_id_ASTM IZNMAQ
_cod_data_source_file Markiv_IZNMAQ_1989_1437.cif
_cod_data_source_block Cu3.6Ga1.4Lu1
_cod_original_cell_volume 555.5613
_cod_original_formula_sum 'Cu3.6 Ga1.4 Lu1'
_cod_database_code 1524884

loop_
_symmetry_equiv_pos_as_xyz
x,y,z
x-y,x,z+1/2
-y,x-y,z
-x,-y,z+1/2
-x+y,-x,z
y,-x+y,z+1/2
-y,-x,-z+1/2
x-y,-y,-z
x,x-y,-z+1/2
y,x,-z
-x+y,y,-z+1/2
-x,-x+y,-z
-x,-y,-z
-x+y,-x,-z-1/2
y,-x+y,-z
x,y,-z-1/2
x-y,x,-z
-y,x-y,-z-1/2
y,x,z-1/2
-x+y,y,z
-x,-x+y,z-1/2
-y,-x,z
x-y,-y,z-1/2
x,x-y,z

loop_
_atom_site_label
_atom_site_type_symbol
_atom_site_fract_x
_atom_site_fract_y
_atom_site_fract_z
_atom_site_occupancy
_atom_site_U_iso_or_equiv
Ga5 Ga 0.8436 0.6872 0.093 0.28 0.0
Cu1 Cu 0 0 0 0.72 0.0
Cu2 Cu 0.3333 0.6667 0 0.72 0.0
Ga1 Ga 0 0 0 0.28 0.0
Cu4 Cu 0.568 0.136 0.25 0.72 0.0
Cu3 Cu 0.5 0 0 0.72 0.0
Lu1 Lu 0.195 0.39 0.25 1 0.0
Ga3 Ga 0.5 0 0 0.28 0.0
Cu5 Cu 0.8436 0.6872 0.093 0.72 0.0
Ga4 Ga 0.568 0.136 0.25 0.28 0.0
Ga2 Ga 0.3333 0.6667 0 0.28 0.0
